data_7201279
loop_
_publ_author_name
'Thu\'ery, Pierre'

_publ_section_title
;
 Structural variability in uranyl--lanthanide heterometallic complexes
 with DOTA and oxalato ligands
;
_journal_issue 11
_journal_name_full CrystEngComm
_journal_page_first 2319
_journal_paper_doi 10.1039/b907392b
_journal_volume 11
_journal_year 2009
_chemical_formula_sum 'C34 H48 N8 O24 Sm2 U2'
_chemical_formula_weight 1729.56
_space_group_IT_number 14
_symmetry_cell_setting monoclinic
_symmetry_space_group_name_Hall '-P 2ybc'
_symmetry_space_group_name_H-M 'P 1 21/c 1'
_atom_sites_solution_hydrogens geom
_atom_sites_solution_primary direct
_atom_sites_solution_secondary difmap
_audit_creation_method SHELXL-97
_cell_angle_alpha 90.00
_cell_angle_beta 93.461(3)
_cell_angle_gamma 90.00
_cell_formula_units_Z 2
_cell_length_a 13.1889(6)
_cell_length_b 8.6070(4)
_cell_length_c 20.4006(5)
_cell_measurement_reflns_used 106009
_cell_measurement_temperature 100(2)
_cell_measurement_theta_max 25.68
_cell_measurement_theta_min 2.57
_cell_volume 2311.59(16)
_computing_cell_refinement 'HKL2000 (Otwinowski & Minor, 1997)'
_computing_data_collection 'COLLECT (Nonius, 1998)'
_computing_data_reduction 'HKL2000 (Otwinowski & Minor, 1997)'
_computing_molecular_graphics 'SHELXTL (Sheldrick, 1999)'
_computing_publication_material 'SHELXTL (Sheldrick, 1999); PLATON (Spek, 2003)'
_computing_structure_refinement 'SHELXL-97 (Sheldrick, 1997)'
_computing_structure_solution 'SHELXS-97 (Sheldrick, 1997)'
_diffrn_ambient_temperature 100(2)
_diffrn_measured_fraction_theta_full 0.999
_diffrn_measured_fraction_theta_max 0.999
_diffrn_measurement_device_type 'Nonius Kappa-CCD area-detector diffractometer'
_diffrn_measurement_method 'two \f and eight \w scans with 2\% steps (525 frames)'
_diffrn_radiation_monochromator graphite
_diffrn_radiation_source 'fine-focus sealed tube'
_diffrn_radiation_type MoK\a
_diffrn_radiation_wavelength 0.71073
_diffrn_reflns_av_R_equivalents 0.0212
_diffrn_reflns_av_sigmaI/netI 0.0256
_diffrn_reflns_limit_h_max 16
_diffrn_reflns_limit_h_min -16
_diffrn_reflns_limit_k_max 10
_diffrn_reflns_limit_k_min -10
_diffrn_reflns_limit_l_max 24
_diffrn_reflns_limit_l_min -24
_diffrn_reflns_number 106009
_diffrn_reflns_theta_full 25.68
_diffrn_reflns_theta_max 25.68
_diffrn_reflns_theta_min 2.57
_diffrn_standards_decay_% 0
_diffrn_standards_interval_time 0
_diffrn_standards_number 0
_exptl_absorpt_coefficient_mu 9.583
_exptl_absorpt_correction_T_max 0.563
_exptl_absorpt_correction_T_min 0.167
_exptl_absorpt_correction_type multi-scan
_exptl_absorpt_process_details 'SCALEPACK (Otwinowski & Minor, 1997)'
_exptl_crystal_colour 'translucent light yellow'
_exptl_crystal_density_diffrn 2.485
_exptl_crystal_density_method 'not measured'
_exptl_crystal_description platelet
_exptl_crystal_F_000 1616
_exptl_crystal_size_max 0.18
_exptl_crystal_size_mid 0.16
_exptl_crystal_size_min 0.06
_refine_diff_density_max 0.591
_refine_diff_density_min -1.150
_refine_diff_density_rms 0.147
_refine_ls_extinction_method none
_refine_ls_goodness_of_fit_ref 1.054
_refine_ls_hydrogen_treatment constr
_refine_ls_matrix_type full
_refine_ls_number_parameters 316
_refine_ls_number_reflns 4390
_refine_ls_number_restraints 0
_refine_ls_restrained_S_all 1.054
_refine_ls_R_factor_all 0.0229
_refine_ls_R_factor_gt 0.0195
_refine_ls_shift/su_max 0.001
_refine_ls_shift/su_mean 0.000
_refine_ls_structure_factor_coef Fsqd
_refine_ls_weighting_details 'calc w=1/[\s^2^(Fo^2^)+(0.0298P)^2^+0.2958P] where P=(Fo^2^+2Fc^2^)/3'
_refine_ls_weighting_scheme calc
_refine_ls_wR_factor_gt 0.0468
_refine_ls_wR_factor_ref 0.0477
_reflns_number_gt 4106
_reflns_number_total 4390
_reflns_threshold_expression >2sigma(I)
_cod_data_source_file b907392b.txt
_cod_data_source_block 1
_cod_original_sg_symbol_H-M 'P 21/c'
_cod_database_code 7201279

loop_
_symmetry_equiv_pos_as_xyz
'x, y, z'
'-x, y+1/2, -z+1/2'
'-x, -y, -z'
'x, -y-1/2, z-1/2'

loop_
_atom_site_label
_atom_site_type_symbol
_atom_site_fract_x
_atom_site_fract_y
_atom_site_fract_z
_atom_site_U_iso_or_equiv
_atom_site_adp_type
_atom_site_occupancy
_atom_site_symmetry_multiplicity
_atom_site_calc_flag
_atom_site_refinement_flags
_atom_site_disorder_assembly
_atom_site_disorder_group
U U 0.184471(9) 0.676570(13) 0.074869(5) 0.01411(5) Uani 1 1 d . . .
Sm Sm 0.366062(12) 0.419006(19) 0.331264(7) 0.01348(6) Uani 1 1 d . . .
O1 O 0.28507(17) 0.5497(3) 0.23739(10) 0.0179(5) Uani 1 1 d . . .
O2 O 0.15366(19) 0.6779(2) 0.18796(11) 0.0181(5) Uani 1 1 d . . .
O3 O 0.31606(18) 0.6430(3) 0.39333(11) 0.0171(5) Uani 1 1 d . . .
O4 O 0.28419(17) 0.7620(3) 0.48609(10) 0.0172(5) Uani 1 1 d . . .
O5 O 0.51562(17) 0.3865(3) 0.40319(10) 0.0167(5) Uani 1 1 d . . .
O6 O 0.66689(18) 0.2921(3) 0.38220(11) 0.0185(5) Uani 1 1 d . . .
O7 O 0.47302(18) 0.3070(3) 0.25844(11) 0.0178(5) Uani 1 1 d . . .
O8 O 0.51713(17) 0.1261(3) 0.18814(10) 0.0182(5) Uani 1 1 d . . .
O9 O 0.24064(17) 0.4899(3) 0.08390(10) 0.0181(5) Uani 1 1 d . . .
O10 O 0.12304(18) 0.8598(3) 0.06580(11) 0.0192(5) Uani 1 1 d . . .
O11 O 0.01752(18) 0.5570(3) 0.08194(11) 0.0215(5) Uani 1 1 d . . .
O12 O 0.10686(18) 0.5832(3) -0.03089(11) 0.0218(5) Uani 1 1 d . . .
N1 N 0.1617(2) 0.4260(3) 0.32814(13) 0.0167(6) Uani 1 1 d . . .
N2 N 0.3006(2) 0.3517(3) 0.44713(13) 0.0157(6) Uani 1 1 d . . .
N3 N 0.4136(2) 0.1196(3) 0.37011(12) 0.0168(6) Uani 1 1 d . . .
N4 N 0.2765(2) 0.1934(3) 0.25408(13) 0.0176(6) Uani 1 1 d . . .
C1 C 0.1283(3) 0.4253(4) 0.39710(15) 0.0168(7) Uani 1 1 d . . .
H1A H 0.0570 0.3974 0.3966 0.020 Uiso 1 1 calc R . .
H1B H 0.1358 0.5289 0.4155 0.020 Uiso 1 1 calc R . .
C2 C 0.1900(3) 0.3115(4) 0.44016(16) 0.0171(7) Uani 1 1 d . . .
H2A H 0.1631 0.3093 0.4834 0.020 Uiso 1 1 calc R . .
H2B H 0.1824 0.2082 0.4215 0.020 Uiso 1 1 calc R . .
C3 C 0.3599(3) 0.2207(4) 0.47819(15) 0.0185(7) Uani 1 1 d . . .
H3A H 0.3281 0.1887 0.5177 0.022 Uiso 1 1 calc R . .
H3B H 0.4279 0.2568 0.4910 0.022 Uiso 1 1 calc R . .
C4 C 0.3670(3) 0.0822(4) 0.43311(16) 0.0191(7) Uani 1 1 d . . .
H4A H 0.4070 0.0019 0.4558 0.023 Uiso 1 1 calc R . .
H4B H 0.2993 0.0409 0.4233 0.023 Uiso 1 1 calc R . .
C5 C 0.3779(3) -0.0006(4) 0.32125(16) 0.0181(7) Uani 1 1 d . . .
H5A H 0.3732 -0.1003 0.3431 0.022 Uiso 1 1 calc R . .
H5B H 0.4268 -0.0103 0.2879 0.022 Uiso 1 1 calc R . .
C6 C 0.2753(3) 0.0417(4) 0.28910(16) 0.0198(7) Uani 1 1 d . . .
H6A H 0.2539 -0.0391 0.2581 0.024 Uiso 1 1 calc R . .
H6B H 0.2259 0.0464 0.3224 0.024 Uiso 1 1 calc R . .
C7 C 0.1706(3) 0.2376(4) 0.23311(16) 0.0202(7) Uani 1 1 d . . .
H7A H 0.1360 0.1490 0.2127 0.024 Uiso 1 1 calc R . .
H7B H 0.1716 0.3201 0.2007 0.024 Uiso 1 1 calc R . .
C8 C 0.1120(3) 0.2928(4) 0.29163(17) 0.0203(7) Uani 1 1 d . . .
H8A H 0.0442 0.3236 0.2758 0.024 Uiso 1 1 calc R . .
H8B H 0.1055 0.2066 0.3217 0.024 Uiso 1 1 calc R . .
C9 C 0.1331(3) 0.5737(4) 0.29455(16) 0.0190(7) Uani 1 1 d . . .
H9A H 0.1432 0.6592 0.3252 0.023 Uiso 1 1 calc R . .
H9B H 0.0616 0.5706 0.2802 0.023 Uiso 1 1 calc R . .
C10 C 0.1961(3) 0.6014(4) 0.23545(15) 0.0174(7) Uani 1 1 d . . .
C11 C 0.3149(3) 0.4888(4) 0.49034(15) 0.0178(7) Uani 1 1 d . . .
H11A H 0.3822 0.4847 0.5122 0.021 Uiso 1 1 calc R . .
H11B H 0.2659 0.4848 0.5239 0.021 Uiso 1 1 calc R . .
C12 C 0.3027(2) 0.6413(4) 0.45351(16) 0.0164(7) Uani 1 1 d . . .
C13 C 0.5267(3) 0.1164(4) 0.37725(17) 0.0189(7) Uani 1 1 d . . .
H13A H 0.5525 0.0724 0.3378 0.023 Uiso 1 1 calc R . .
H13B H 0.5479 0.0494 0.4138 0.023 Uiso 1 1 calc R . .
C14 C 0.5728(3) 0.2767(4) 0.38883(15) 0.0175(7) Uani 1 1 d . . .
C15 C 0.3391(3) 0.1794(4) 0.19576(16) 0.0188(7) Uani 1 1 d . . .
H15A H 0.3171 0.2564 0.1632 0.023 Uiso 1 1 calc R . .
H15B H 0.3290 0.0774 0.1762 0.023 Uiso 1 1 calc R . .
C16 C 0.4516(3) 0.2029(4) 0.21515(16) 0.0167(7) Uani 1 1 d . . .
C17 C -0.0259(3) 0.4921(4) 0.03277(15) 0.0183(7) Uani 1 1 d . . .

loop_
_atom_site_aniso_label
_atom_site_aniso_U_11
_atom_site_aniso_U_22
_atom_site_aniso_U_33
_atom_site_aniso_U_23
_atom_site_aniso_U_13
_atom_site_aniso_U_12
U 0.01268(8) 0.01570(8) 0.01392(8) -0.00033(4) 0.00063(5) -0.00085(5)
Sm 0.01253(10) 0.01461(10) 0.01337(9) 0.00040(6) 0.00133(7) 0.00052(6)
O1 0.0139(13) 0.0225(12) 0.0173(11) 0.0034(10) 0.0007(9) 0.0012(10)
O2 0.0180(13) 0.0202(13) 0.0162(12) 0.0006(9) 0.0011(10) 0.0019(9)
O3 0.0196(13) 0.0163(11) 0.0158(11) 0.0006(9) 0.0042(9) -0.0008(10)
O4 0.0168(12) 0.0172(12) 0.0181(11) -0.0017(10) 0.0047(9) 0.0023(10)
O5 0.0149(12) 0.0183(12) 0.0167(11) 0.0003(9) 0.0000(9) 0.0022(10)
O6 0.0134(13) 0.0217(12) 0.0205(12) 0.0020(10) 0.0010(10) 0.0021(10)
O7 0.0162(13) 0.0189(12) 0.0186(12) -0.0037(9) 0.0033(10) -0.0008(9)
O8 0.0164(13) 0.0195(12) 0.0194(11) -0.0030(10) 0.0064(10) 0.0023(10)
O9 0.0192(13) 0.0179(12) 0.0175(11) -0.0006(9) 0.0034(9) -0.0010(10)
O10 0.0164(13) 0.0213(12) 0.0200(12) 0.0021(10) 0.0034(10) 0.0033(10)
O11 0.0177(13) 0.0306(14) 0.0161(11) -0.0024(10) 0.0012(10) -0.0056(11)
O12 0.0189(13) 0.0309(14) 0.0157(11) -0.0021(10) 0.0024(10) -0.0070(11)
N1 0.0172(15) 0.0180(15) 0.0153(14) 0.0011(11) 0.0026(11) 0.0007(11)
N2 0.0159(15) 0.0149(14) 0.0164(13) -0.0006(11) 0.0012(11) -0.0001(11)
N3 0.0138(15) 0.0191(14) 0.0180(14) -0.0004(12) 0.0046(11) -0.0027(12)
N4 0.0146(15) 0.0209(15) 0.0175(14) 0.0005(11) 0.0023(12) -0.0006(11)
C1 0.0129(17) 0.0204(17) 0.0173(16) -0.0006(13) 0.0037(13) -0.0006(13)
C2 0.0171(18) 0.0192(17) 0.0152(16) 0.0016(13) 0.0036(13) -0.0016(13)
C3 0.0205(18) 0.0198(17) 0.0153(16) 0.0054(14) 0.0026(14) 0.0014(14)
C4 0.0183(18) 0.0188(18) 0.0204(17) 0.0020(13) 0.0039(14) 0.0009(14)
C5 0.0205(19) 0.0140(16) 0.0201(16) -0.0010(13) 0.0045(14) -0.0002(14)
C6 0.0190(19) 0.0173(17) 0.0233(17) -0.0033(14) 0.0029(14) -0.0030(14)
C7 0.0170(18) 0.0223(18) 0.0209(17) -0.0022(14) -0.0028(14) 0.0003(15)
C8 0.0144(18) 0.0243(18) 0.0225(18) -0.0016(14) 0.0017(14) -0.0015(14)
C9 0.0134(17) 0.0240(18) 0.0198(17) 0.0021(14) 0.0028(13) 0.0018(14)
C10 0.0208(19) 0.0169(17) 0.0143(16) -0.0032(13) 0.0002(13) 0.0006(14)
C11 0.0211(19) 0.0173(17) 0.0149(16) 0.0010(13) 0.0003(13) 0.0009(14)
C12 0.0101(16) 0.0198(17) 0.0192(17) 0.0023(14) 0.0010(13) -0.0017(14)
C13 0.0166(18) 0.0183(17) 0.0220(17) 0.0017(14) 0.0026(14) 0.0033(14)
C14 0.0170(18) 0.0223(17) 0.0129(15) 0.0052(14) -0.0029(13) 0.0005(15)
C15 0.0189(19) 0.0213(18) 0.0166(16) -0.0036(13) 0.0032(14) 0.0008(14)
C16 0.0200(18) 0.0158(16) 0.0145(16) 0.0028(13) 0.0025(13) 0.0000(14)
C17 0.0159(18) 0.0237(18) 0.0148(16) -0.0034(13) -0.0026(14) -0.0003(15)

loop_
_atom_type_symbol
_atom_type_description
_atom_type_scat_dispersion_real
_atom_type_scat_dispersion_imag
_atom_type_scat_source
C C 0.0033 0.0016 'International Tables Vol C Tables 4.2.6.8 and 6.1.1.4'
H H 0.0000 0.0000 'International Tables Vol C Tables 4.2.6.8 and 6.1.1.4'
O O 0.0106 0.0060 'International Tables Vol C Tables 4.2.6.8 and 6.1.1.4'
Sm Sm -0.1638 3.4418 'International Tables Vol C Tables 4.2.6.8 and 6.1.1.4'
U U -9.6767 9.6646 'International Tables Vol C Tables 4.2.6.8 and 6.1.1.4'
N N 0.0061 0.0033 'International Tables Vol C Tables 4.2.6.8 and 6.1.1.4'

loop_
_geom_angle_atom_site_label_1
_geom_angle_atom_site_label_2
_geom_angle_atom_site_label_3
_geom_angle
_geom_angle_site_symmetry_1
_geom_angle_site_symmetry_3
_geom_angle_publ_flag
O9 U O10 177.56(10) . . ?
O9 U O6 90.62(9) . 2_655 ?
O10 U O6 91.64(10) . 2_655 ?
O9 U O4 91.95(9) . 4_575 ?
O10 U O4 89.61(9) . 4_575 ?
O6 U O4 72.35(8) 2_655 4_575 ?
O9 U O2 89.91(9) . . ?
O10 U O2 89.60(9) . . ?
O6 U O2 79.69(8) 2_655 . ?
O4 U O2 151.99(8) 4_575 . ?
O9 U O11 89.10(9) . . ?
O10 U O11 88.46(10) . . ?
O6 U O11 154.38(8) 2_655 . ?
O4 U O11 133.26(8) 4_575 . ?
O2 U O11 74.70(8) . . ?
O9 U O12 86.82(9) . . ?
O10 U O12 92.03(10) . . ?
O6 U O12 139.99(8) 2_655 . ?
O4 U O12 67.85(8) 4_575 . ?
O2 U O12 140.16(8) . . ?
O11 U O12 65.57(7) . . ?
O7 Sm O5 80.45(8) . . ?
O7 Sm O8 77.41(8) . 2_655 ?
O5 Sm O8 71.10(8) . 2_655 ?
O7 Sm O1 86.71(8) . . ?
O5 Sm O1 147.82(8) . . ?
O8 Sm O1 77.36(8) 2_655 . ?
O7 Sm O3 149.52(8) . . ?
O5 Sm O3 90.73(8) . . ?
O8 Sm O3 72.13(8) 2_655 . ?
O1 Sm O3 85.54(8) . . ?
O7 Sm N2 136.85(8) . . ?
O5 Sm N2 74.19(8) . . ?
O8 Sm N2 124.05(8) 2_655 . ?
O1 Sm N2 131.47(8) . . ?
O3 Sm N2 65.84(8) . . ?
O7 Sm N1 129.84(8) . . ?
O5 Sm N1 143.19(8) . . ?
O8 Sm N1 129.05(8) 2_655 . ?
O1 Sm N1 64.95(8) . . ?
O3 Sm N1 71.98(8) . . ?
N2 Sm N1 69.12(8) . . ?
O7 Sm N4 65.96(8) . . ?
O5 Sm N4 125.55(8) . . ?
O8 Sm N4 133.87(8) 2_655 . ?
O1 Sm N4 73.62(8) . . ?
O3 Sm N4 138.42(8) . . ?
N2 Sm N4 102.01(8) . . ?
N1 Sm N4 66.66(8) . . ?
O7 Sm N3 70.07(8) . . ?
O5 Sm N3 63.37(8) . . ?
O8 Sm N3 127.12(8) 2_655 . ?
O1 Sm N3 138.21(8) . . ?
O3 Sm N3 131.20(7) . . ?
N2 Sm N3 67.47(8) . . ?
N1 Sm N3 103.73(8) . . ?
N4 Sm N3 65.35(8) . . ?
C10 O1 Sm 124.0(2) . . ?
C10 O2 U 130.2(2) . . ?
C12 O3 Sm 124.3(2) . . ?
C12 O4 U 136.1(2) . 4_576 ?
C14 O5 Sm 115.3(2) . . ?
C14 O6 U 136.7(2) . 2_645 ?
C16 O7 Sm 128.1(2) . . ?
C16 O8 Sm 159.5(2) . 2_645 ?
C17 O11 U 120.6(2) . . ?
C17 O12 U 120.36(19) 3_565 . ?
C9 N1 C8 109.6(3) . . ?
C9 N1 C1 110.9(2) . . ?
C8 N1 C1 108.7(2) . . ?
C9 N1 Sm 104.85(19) . . ?
C8 N1 Sm 113.69(19) . . ?
C1 N1 Sm 109.15(19) . . ?
C11 N2 C3 107.8(2) . . ?
C11 N2 C2 109.2(3) . . ?
C3 N2 C2 110.4(3) . . ?
C11 N2 Sm 108.83(19) . . ?
C3 N2 Sm 110.87(19) . . ?
C2 N2 Sm 109.66(18) . . ?
C5 N3 C13 109.0(3) . . ?
C5 N3 C4 107.2(2) . . ?
C13 N3 C4 111.9(3) . . ?
C5 N3 Sm 113.50(18) . . ?
C13 N3 Sm 104.70(18) . . ?
C4 N3 Sm 110.52(18) . . ?
C7 N4 C6 109.0(3) . . ?
C7 N4 C15 110.3(3) . . ?
C6 N4 C15 109.5(3) . . ?
C7 N4 Sm 110.56(19) . . ?
C6 N4 Sm 111.39(19) . . ?
C15 N4 Sm 106.10(19) . . ?
N1 C1 C2 111.5(3) . . ?
N1 C1 H1A 109.3 . . ?
C2 C1 H1A 109.3 . . ?
N1 C1 H1B 109.3 . . ?
C2 C1 H1B 109.3 . . ?
H1A C1 H1B 108.0 . . ?
N2 C2 C1 113.0(3) . . ?
N2 C2 H2A 109.0 . . ?
C1 C2 H2A 109.0 . . ?
N2 C2 H2B 109.0 . . ?
C1 C2 H2B 109.0 . . ?
H2A C2 H2B 107.8 . . ?
N2 C3 C4 112.8(3) . . ?
N2 C3 H3A 109.0 . . ?
C4 C3 H3A 109.0 . . ?
N2 C3 H3B 109.0 . . ?
C4 C3 H3B 109.0 . . ?
H3A C3 H3B 107.8 . . ?
N3 C4 C3 113.4(3) . . ?
N3 C4 H4A 108.9 . . ?
C3 C4 H4A 108.9 . . ?
N3 C4 H4B 108.9 . . ?
C3 C4 H4B 108.9 . . ?
H4A C4 H4B 107.7 . . ?
N3 C5 C6 111.1(3) . . ?
N3 C5 H5A 109.4 . . ?
C6 C5 H5A 109.4 . . ?
N3 C5 H5B 109.4 . . ?
C6 C5 H5B 109.4 . . ?
H5A C5 H5B 108.0 . . ?
N4 C6 C5 112.6(3) . . ?
N4 C6 H6A 109.1 . . ?
C5 C6 H6A 109.1 . . ?
N4 C6 H6B 109.1 . . ?
C5 C6 H6B 109.1 . . ?
H6A C6 H6B 107.8 . . ?
N4 C7 C8 111.3(3) . . ?
N4 C7 H7A 109.4 . . ?
C8 C7 H7A 109.4 . . ?
N4 C7 H7B 109.4 . . ?
C8 C7 H7B 109.4 . . ?
H7A C7 H7B 108.0 . . ?
N1 C8 C7 113.5(3) . . ?
N1 C8 H8A 108.9 . . ?
C7 C8 H8A 108.9 . . ?
N1 C8 H8B 108.9 . . ?
C7 C8 H8B 108.9 . . ?
H8A C8 H8B 107.7 . . ?
N1 C9 C10 111.4(3) . . ?
N1 C9 H9A 109.4 . . ?
C10 C9 H9A 109.4 . . ?
N1 C9 H9B 109.4 . . ?
C10 C9 H9B 109.4 . . ?
H9A C9 H9B 108.0 . . ?
O1 C10 O2 125.1(3) . . ?
O1 C10 C9 118.3(3) . . ?
O2 C10 C9 116.6(3) . . ?
N2 C11 C12 112.9(3) . . ?
N2 C11 H11A 109.0 . . ?
C12 C11 H11A 109.0 . . ?
N2 C11 H11B 109.0 . . ?
C12 C11 H11B 109.0 . . ?
H11A C11 H11B 107.8 . . ?
O3 C12 O4 123.3(3) . . ?
O3 C12 C11 118.7(3) . . ?
O4 C12 C11 117.9(3) . . ?
N3 C13 C14 112.8(3) . . ?
N3 C13 H13A 109.0 . . ?
C14 C13 H13A 109.0 . . ?
N3 C13 H13B 109.0 . . ?
C14 C13 H13B 109.0 . . ?
H13A C13 H13B 107.8 . . ?
O5 C14 O6 123.6(3) . . ?
O5 C14 C13 118.7(3) . . ?
O6 C14 C13 117.7(3) . . ?
N4 C15 C16 111.0(3) . . ?
N4 C15 H15A 109.4 . . ?
C16 C15 H15A 109.4 . . ?
N4 C15 H15B 109.4 . . ?
C16 C15 H15B 109.4 . . ?
H15A C15 H15B 108.0 . . ?
O8 C16 O7 123.3(3) . . ?
O8 C16 C15 120.4(3) . . ?
O7 C16 C15 116.3(3) . . ?
O12 C17 O11 127.1(3) 3_565 . ?
O12 C17 C17 116.2(3) 3_565 3_565 ?
O11 C17 C17 116.7(4) . 3_565 ?

loop_
_geom_bond_atom_site_label_1
_geom_bond_atom_site_label_2
_geom_bond_distance
_geom_bond_site_symmetry_2
_geom_bond_publ_flag
U O9 1.775(2) . ?
U O10 1.777(2) . ?
U O6 2.322(2) 2_655 ?
U O4 2.362(2) 4_575 ?
U O2 2.367(2) . ?
U O11 2.443(2) . ?
U O12 2.466(2) . ?
Sm O7 2.319(2) . ?
Sm O5 2.403(2) . ?
Sm O8 2.404(2) 2_655 ?
Sm O1 2.414(2) . ?
Sm O3 2.420(2) . ?
Sm N2 2.630(3) . ?
Sm N1 2.693(3) . ?
Sm N4 2.724(3) . ?
Sm N3 2.757(3) . ?
O1 C10 1.254(4) . ?
O2 C10 1.273(4) . ?
O3 C12 1.251(4) . ?
O4 C12 1.265(4) . ?
O4 U 2.362(2) 4_576 ?
O5 C14 1.255(4) . ?
O6 C14 1.264(4) . ?
O6 U 2.322(2) 2_645 ?
O7 C16 1.278(4) . ?
O8 C16 1.243(4) . ?
O8 Sm 2.404(2) 2_645 ?
O11 C17 1.255(4) . ?
O12 C17 1.248(4) 3_565 ?
N1 C9 1.482(4) . ?
N1 C8 1.496(4) . ?
N1 C1 1.499(4) . ?
N2 C11 1.479(4) . ?
N2 C3 1.491(4) . ?
N2 C2 1.498(4) . ?
N3 C5 1.493(4) . ?
N3 C13 1.490(4) . ?
N3 C4 1.493(4) . ?
N4 C7 1.486(4) . ?
N4 C6 1.489(4) . ?
N4 C15 1.493(4) . ?
C1 C2 1.519(4) . ?
C1 H1A 0.9700 . ?
C1 H1B 0.9700 . ?
C2 H2A 0.9700 . ?
C2 H2B 0.9700 . ?
C3 C4 1.512(5) . ?
C3 H3A 0.9700 . ?
C3 H3B 0.9700 . ?
C4 H4A 0.9700 . ?
C4 H4B 0.9700 . ?
C5 C6 1.512(5) . ?
C5 H5A 0.9700 . ?
C5 H5B 0.9700 . ?
C6 H6A 0.9700 . ?
C6 H6B 0.9700 . ?
C7 C8 1.535(5) . ?
C7 H7A 0.9700 . ?
C7 H7B 0.9700 . ?
C8 H8A 0.9700 . ?
C8 H8B 0.9700 . ?
C9 C10 1.524(4) . ?
C9 H9A 0.9700 . ?
C9 H9B 0.9700 . ?
C11 C12 1.516(5) . ?
C11 H11A 0.9700 . ?
C11 H11B 0.9700 . ?
C13 C14 1.520(5) . ?
C13 H13A 0.9700 . ?
C13 H13B 0.9700 . ?
C15 C16 1.526(5) . ?
C15 H15A 0.9700 . ?
C15 H15B 0.9700 . ?
C17 O12 1.248(4) 3_565 ?
C17 C17 1.544(6) 3_565 ?
